data_8104419
loop_
_publ_author_name
'Cordier, G.'
'Ochmann, H.'

_publ_section_title
;
 Crystal structure of dipotassium phyllo-triarsenidodigallate
;
_journal_name_full 'Zeitschrift fuer Kristallographie (149,1979-)'
_journal_page_first 287
_journal_page_last 288
_journal_volume 197
_journal_year 1991
_chemical_formula_sum 'As3 Ga2 K2'
_chemical_name_systematic 'K2 (Ga2 As3)'
_space_group_IT_number 14
_symmetry_space_group_name_Hall '-P 2ybc'
_symmetry_space_group_name_H-M 'P 1 21/c 1'
_cell_angle_alpha 90
_cell_angle_beta 90.4
_cell_angle_gamma 90
_cell_formula_units_Z 8
_cell_length_a 13.782
_cell_length_b 6.739
_cell_length_c 15.644
_cell_volume 1452.931
_citation_journal_id_ASTM ZEKRDZ
_cod_data_source_file Cordier_ZEKRDZ_1991_1480.cif
_cod_data_source_block As3Ga2K2
_cod_database_code 8104419

loop_
_symmetry_equiv_pos_as_xyz
x,y,z
-x,y+1/2,-z+1/2
-x,-y,-z
x,-y-1/2,z-1/2

loop_
_atom_site_label
_atom_site_type_symbol
_atom_site_fract_x
_atom_site_fract_y
_atom_site_fract_z
_atom_site_occupancy
_atom_site_U_iso_or_equiv
K3 K 0.0787 0.4621 0.8958 1 0.0
Ga2 Ga 0.9081 0.2144 0.2675 1 0.0
Ga3 Ga 0.1831 0.2397 0.1797 1 0.0
K2 K 0.3478 0.4482 0.9811 1 0.0
As5 As 0.4746 0.5502 0.1686 1 0.0
K1 K 0.8571 0.0318 0.007 1 0.0
Ga4 Ga 0.4084 0.2444 0.2394 1 0.0
As1 As 0.0311 0.0407 0.1783 1 0.0
As2 As 0.1663 0.5559 0.1043 1 0.0
K4 K 0.5603 0.066 0.0983 1 0.0
As6 As 0.2454 0.7953 0.82 1 0.0
As4 As 0.2545 0.1647 0.822 1 0.0
Ga1 Ga 0.3149 0.7262 0.1749 1 0.0
As3 As 0.3284 0.0648 0.117 1 0.0
